data_4002350
loop_
_publ_author_name
'Shpeizer, B.'
'Heysing, J.M.'
'Ouyang, X.'
'Clearfield, A.'

_publ_section_title
;
 Synthesis and crystal structure of a new vanadyl phosphate (H0.6 (V O)3
 (P O4)3 (H2 O)3) * 4(H2 O) and its conversion to porous products
;
_journal_name_full 'Chemistry of Materials (1,1989-)'
_journal_page_first 2288
_journal_page_last 2296
_journal_volume 13
_journal_year 2001
_chemical_formula_sum 'H14.6 O22 P3 V3'
_chemical_name_systematic '(H0.6 (V O)3 (P O4)3 (H2 O)3) (H2 O)4'
_space_group_IT_number 14
_symmetry_space_group_name_Hall '-P 2ybc'
_symmetry_space_group_name_H-M 'P 1 21/c 1'
_cell_angle_alpha 90
_cell_angle_beta 106.777
_cell_angle_gamma 90
_cell_formula_units_Z 4
_cell_length_a 7.371
_cell_length_b 26.373
_cell_length_c 8.827
_cell_volume 1642.890
_citation_journal_id_ASTM CMATEX
_cod_data_source_file Shpeizer_CMATEX_2001_944.cif
_cod_data_source_block H14.6O22P3V3
_cod_original_cell_volume 1642.89
_cod_database_code 4002350

loop_
_symmetry_equiv_pos_as_xyz
x,y,z
-x,y+1/2,-z+1/2
-x,-y,-z
x,-y-1/2,z-1/2

loop_
_atom_site_label
_atom_site_type_symbol
_atom_site_fract_x
_atom_site_fract_y
_atom_site_fract_z
_atom_site_occupancy
_atom_site_U_iso_or_equiv
H9 H+1 0.5755 0.1601 0.0874 1 0.0
V3 V+5 -0.0881 0.4973 0.7261 1 0.0
H4 H+1 0.6359 0.1969 0.7243 1 0.0
H17 H+1 0.5968 0.2481 0.1416 0.25 0.0
H16 H+1 0.5563 0.2221 0.8819 0.25 0.0
H10 H+1 0.6519 0.1104 0.0957 1 0.0
O7 O-2 -0.0309 0.2179 0.8921 1 0.0
O12 O-2 0.6684 0.1727 0.676 1 0.0
O22 O-2 0.573 0.2226 0.98 0.25 0.0
O26 O-2 0.5548 0.0882 0.8255 0.64 0.0
O21 O-2 0.568 0.2407 0.826 0.25 0.0
H21 H+1 0.3436 0.5565 0.0152 0.36 0.0
O13 O-2 -0.0948 0.4472 0.8828 1 0.0
O20 O-2 0.581 0.2276 0.92 0.25 0.0
O1 O-2 0.1985 0.3874 0.6407 1 0.0
O17 O-2 0.1256 0.5082 0.777 1 0.0
H3 H+1 0.5201 0.3619 0.8062 1 0.0
O25 O-2 0.4555 0.5505 0.0693 0.36 0.0
H15 H+1 0.4702 0.2382 0.9443 0.25 0.0
H8 H+1 0.5861 0.4502 0.6555 1 0.0
O19 O-2 0.5559 0.1287 0.0861 1 0.0
O11 O-2 0.4799 0.3423 0.8643 1 0.0
H24 H+1 0.4905 0.0619 0.7942 0.64 0.0
H14 H+1 0.6109 0.2684 0.8047 0.25 0.0
V2 V+5 -0.0092 0.1676 0.7449 1 0.0
P3 P+5 0.0486 0.4173 0.012 1 0.0
H13 H+1 0.4763 0.2208 0.8172 0.25 0.0
O14 O-2 0.8324 0.5443 0.5545 1 0.0
P2 P+5 0.0541 0.4174 0.5128 1 0.0
O8 O-2 -0.0641 0.1178 0.8822 1 0.0
H22 H+1 0.5061 0.5407 0.0005 0.36 0.0
H1 H+1 0.8855 0.3033 0.7271 0.3 0.0
O5 O-2 -0.05 0.33 0.7368 1 0.0
O23 O-2 0.597 0.2183 0.108 0.25 0.0
O15 O-2 0.8335 0.5467 0.8588 1 0.0
H18 H+1 0.52 0.2015 0.1421 0.25 0.0
O3 O-2 0.2254 0.2845 0.9593 1 0.0
O16 O-2 -0.0934 0.4444 0.5764 1 0.0
O18 O-2 0.602 0.4817 0.6539 1 0.0
H2 H+1 0.5258 0.3499 0.9601 1 0.0
H11 H+1 0.4902 0.2069 0.9007 0.25 0.0
V1 V+4 0.1673 0.3353 0.7908 1 0.0
O4 O-2 0.2263 0.2832 0.6526 1 0.0
O27 O-2 0.524 0.5412 0.085 0.64 0.0
H6 H+1 0.241 0.5004 0.8024 0.3 0.0
H26 H+1 0.4875 0.5345 0.1642 0.64 0.0
O6 O-2 -0.0388 0.219 0.5878 1 0.0
H19 H+1 0.4406 0.0891 0.7846 0.36 0.0
O9 O-2 -0.0752 0.1186 0.5778 1 0.0
O2 O-2 0.1923 0.389 0.9492 1 0.0
H5 H+1 0.6244 0.1454 0.6996 1 0.0
P1 P+5 0.102 0.25 0.5241 1 0.0
H23 H+1 0.5216 0.1008 0.9008 0.64 0.0
H20 H+1 0.5303 0.0542 0.7138 0.36 0.0
O24 O-2 0.538 0.0829 0.756 0.36 0.0
H25 H+1 0.5093 0.5149 0.029 0.64 0.0
H7 H+1 0.5416 0.4926 0.5641 1 0.0
O10 O-2 0.2079 0.1628 0.7918 1 0.0
H12 H+1 0.5289 0.2559 0.894 0.25 0.0
